data_7019592
loop_
_publ_author_name
'Chen, Baokuan'
'Wang, Bo'
'Lin, Zhengguo'
'Fan, Linyuan'
'Gao, Yuanzhe'
'Chi, Yingnan'
'Hu, Changwen'

_publ_section_title
;
 Controlled solvothermal synthesis of novel organic functionalized
 polyoxovanadates.
;
_journal_issue 23
_journal_name_full 'Dalton transactions (Cambridge, England : 2003)'
_journal_page_first 6910
_journal_page_last 6913
_journal_paper_doi 10.1039/c2dt30660c
_journal_volume 41
_journal_year 2012
_chemical_formula_moiety ' C48 H48 As8 N8 O56 V16, 8(C2 H8 N), O'
_chemical_formula_sum 'C64 H112 As8 N16 O57 V16'
_chemical_formula_weight 3432.10
_chemical_name_systematic
;
?
;
_space_group_IT_number 15
_symmetry_cell_setting monoclinic
_symmetry_space_group_name_Hall '-C 2yc'
_symmetry_space_group_name_H-M 'C 1 2/c 1'
_atom_sites_solution_hydrogens geom
_atom_sites_solution_primary direct
_atom_sites_solution_secondary difmap
_audit_creation_method SHELXL-97
_cell_angle_alpha 90.00
_cell_angle_beta 112.657(2)
_cell_angle_gamma 90.00
_cell_formula_units_Z 4
_cell_length_a 27.341(3)
_cell_length_b 26.566(3)
_cell_length_c 20.434(2)
_cell_measurement_reflns_used 9883
_cell_measurement_temperature 150(2)
_cell_measurement_theta_max 28.31
_cell_measurement_theta_min 2.37
_cell_volume 13697(3)
_computing_cell_refinement 'Bruker SMART'
_computing_data_collection 'Bruker SMART'
_computing_data_reduction 'Bruker SMART'
_computing_molecular_graphics 'Bruker SHELXTL'
_computing_publication_material 'Bruker SHELXTL'
_computing_structure_refinement 'SHELXL-97 (Sheldrick, 1997)'
_computing_structure_solution 'SHELXS-97 (Sheldrick, 1990)'
_diffrn_ambient_temperature 150(2)
_diffrn_measured_fraction_theta_full 0.996
_diffrn_measured_fraction_theta_max 0.996
_diffrn_radiation_monochromator graphite
_diffrn_radiation_source 'fine-focus sealed tube'
_diffrn_radiation_type MoK\a
_diffrn_radiation_wavelength 0.71073
_diffrn_reflns_av_R_equivalents 0.0406
_diffrn_reflns_av_sigmaI/netI 0.0472
_diffrn_reflns_limit_h_max 29
_diffrn_reflns_limit_h_min -32
_diffrn_reflns_limit_k_max 25
_diffrn_reflns_limit_k_min -31
_diffrn_reflns_limit_l_max 24
_diffrn_reflns_limit_l_min -24
_diffrn_reflns_number 33864
_diffrn_reflns_theta_full 25.00
_diffrn_reflns_theta_max 25.00
_diffrn_reflns_theta_min 1.11
_exptl_absorpt_coefficient_mu 3.035
_exptl_absorpt_correction_T_max 0.545
_exptl_absorpt_correction_T_min 0.418
_exptl_absorpt_correction_type multi-scan
_exptl_absorpt_process_details 'SADABS, Bruker(2005)'
_exptl_crystal_colour brown
_exptl_crystal_density_diffrn 1.664
_exptl_crystal_density_method 'not measured'
_exptl_crystal_description block
_exptl_crystal_F_000 6784
_exptl_crystal_size_max 0.30
_exptl_crystal_size_mid 0.25
_exptl_crystal_size_min 0.20
_platon_squeeze_details
;
;
_refine_diff_density_max 1.387
_refine_diff_density_min -1.030
_refine_diff_density_rms 0.144
_refine_ls_extinction_method none
_refine_ls_goodness_of_fit_ref 1.083
_refine_ls_hydrogen_treatment constr
_refine_ls_matrix_type full
_refine_ls_number_parameters 714
_refine_ls_number_reflns 12023
_refine_ls_number_restraints 47
_refine_ls_restrained_S_all 1.086
_refine_ls_R_factor_all 0.0653
_refine_ls_R_factor_gt 0.0501
_refine_ls_shift/su_max 0.002
_refine_ls_shift/su_mean 0.000
_refine_ls_structure_factor_coef Fsqd
_refine_ls_weighting_details 'calc w=1/[\s^2^(Fo^2^)+(0.0999P)^2^+0.0000P] where P=(Fo^2^+2Fc^2^)/3'
_refine_ls_weighting_scheme calc
_refine_ls_wR_factor_gt 0.1476
_refine_ls_wR_factor_ref 0.1572
_reflns_number_gt 9021
_reflns_number_total 12067
_reflns_threshold_expression >2sigma(I)
_cod_data_source_file c2dt30660c.txt
_cod_data_source_block compound3
_cod_depositor_comments
;
The following automatic conversions were performed:

'_symmetry_cell_setting' value 'Monoclinic' changed to 'monoclinic'
according to /home/saulius/struct/CIF-dictionaries/cif_core.dic
dictionary named 'cif_core.dic' version 2.4.1 from 2010-06-29.

Automatic conversion script
Id: cif_fix_values 1891 2012-01-12 08:04:46Z andrius 
;
_cod_original_cell_volume 13697(2)
_cod_original_sg_symbol_H-M ' C 2/c '
_cod_database_code 7019592

loop_
_symmetry_equiv_pos_as_xyz
'x, y, z'
'-x, y, -z+1/2'
'x+1/2, y+1/2, z'
'-x+1/2, y+1/2, -z+1/2'
'-x, -y, -z'
'x, -y, z-1/2'
'-x+1/2, -y+1/2, -z'
'x+1/2, -y+1/2, z-1/2'

loop_
_atom_site_label
_atom_site_type_symbol
_atom_site_fract_x
_atom_site_fract_y
_atom_site_fract_z
_atom_site_U_iso_or_equiv
_atom_site_adp_type
_atom_site_occupancy
_atom_site_symmetry_multiplicity
_atom_site_calc_flag
_atom_site_refinement_flags
As1 As 0.88030(2) 0.099856(19) 0.62809(3) 0.02914(15) Uani 1 1 d .
As2 As 0.87892(2) 0.210005(19) 0.88102(3) 0.03252(15) Uani 1 1 d .
As3 As 0.87911(2) 0.401298(19) 0.74530(3) 0.02996(15) Uani 1 1 d .
As4 As 1.11752(2) 0.291694(18) 1.00573(3) 0.02984(15) Uani 1 1 d .
V1 V 0.98795(3) 0.14671(3) 0.97878(4) 0.0313(2) Uani 1 1 d .
V2 V 1.00910(3) 0.35441(3) 0.98956(5) 0.0311(2) Uani 1 1 d .
V3 V 1.10369(3) 0.16473(3) 1.00373(4) 0.0290(2) Uani 1 1 d .
V4 V 1.00571(3) 0.07228(3) 0.88914(4) 0.0285(2) Uani 1 1 d .
V5 V 0.89440(3) 0.10830(3) 0.79792(4) 0.0282(2) Uani 1 1 d .
V6 V 1.10411(3) 0.39314(3) 0.90777(5) 0.0291(2) Uani 1 1 d .
V7 V 0.99226(3) 0.42889(3) 0.88101(5) 0.0303(2) Uani 1 1 d .
V8 V 0.89419(3) 0.33702(3) 0.89355(5) 0.0306(2) Uani 1 1 d .
O1 O 0.94740(13) 0.11055(13) 0.89418(18) 0.0339(8) Uani 1 1 d .
O2 O 0.87248(14) 0.17617(13) 0.80949(19) 0.0401(9) Uani 1 1 d .
O3 O 0.94003(15) 0.20466(13) 0.94642(19) 0.0398(9) Uani 1 1 d .
O4 O 0.95200(13) 0.06671(13) 0.79160(18) 0.0355(8) Uani 1 1 d .
O5 O 1.04776(13) 0.11536(12) 0.96584(17) 0.0317(8) Uani 1 1 d .
O6 O 1.04474(14) 0.19693(13) 1.0212(2) 0.0375(8) Uani 1 1 d .
O7 O 1.12928(15) 0.23185(13) 0.9914(2) 0.0391(9) Uani 1 1 d .
O8 O 0.86882(15) 0.27044(13) 0.8544(2) 0.0419(9) Uani 1 1 d .
O9 O 0.87596(14) 0.12848(13) 0.69859(18) 0.0362(8) Uani 1 1 d .
O10 O 0.94188(14) 0.07643(13) 0.65396(19) 0.0371(9) Uani 1 1 d .
O11 O 0.86547(14) 0.14265(14) 0.56360(18) 0.0394(9) Uani 1 1 d .
O12 O 0.95121(14) 0.30507(13) 0.97414(19) 0.0380(9) Uani 1 1 d .
O13 O 0.86415(14) 0.35765(14) 0.79311(19) 0.0412(9) Uani 1 1 d .
O14 O 0.94077(13) 0.42466(13) 0.78330(19) 0.0369(9) Uani 1 1 d .
O15 O 0.95119(13) 0.38390(13) 0.91217(18) 0.0342(8) Uani 1 1 d .
O16 O 1.05168(13) 0.39319(12) 0.95031(17) 0.0310(8) Uani 1 1 d .
O17 O 1.04656(13) 0.43294(13) 0.84053(19) 0.0363(8) Uani 1 1 d .
O18 O 1.12700(15) 0.32505(14) 0.9430(2) 0.0422(9) Uani 1 1 d .
O19 O 1.05476(14) 0.29575(13) 1.0017(2) 0.0371(9) Uani 1 1 d .
O20 O 0.87447(14) 0.37257(13) 0.66991(19) 0.0358(8) Uani 1 1 d .
O21 O 1.14327(16) 0.14378(15) 1.0776(2) 0.0485(10) Uani 1 1 d .
O22 O 1.00776(15) 0.01749(13) 0.9236(2) 0.0432(9) Uani 1 1 d .
O23 O 0.97803(17) 0.12050(15) 1.0432(2) 0.0514(11) Uani 1 1 d .
O24 O 0.84971(15) 0.07106(13) 0.8000(2) 0.0437(10) Uani 1 1 d .
O25 O 0.85345(16) 0.35859(16) 0.9248(2) 0.0505(10) Uani 1 1 d .
O26 O 1.01855(17) 0.38031(16) 1.0639(2) 0.0519(11) Uani 1 1 d .
O27 O 0.98840(16) 0.48396(13) 0.9114(2) 0.0471(10) Uani 1 1 d .
O28 O 1.14873(15) 0.43090(14) 0.9557(2) 0.0462(10) Uani 1 1 d .
C1 C 0.8321(2) 0.0447(2) 0.6009(3) 0.0375(12) Uani 1 1 d .
C2 C 0.8433(3) 0.0054(2) 0.6502(3) 0.0555(17) Uani 1 1 d .
H2A H 0.8737 0.0071 0.6915 0.067 Uiso 1 1 calc R
C3 C 0.8110(3) -0.0346(3) 0.6389(4) 0.067(2) Uani 1 1 d .
H3A H 0.8194 -0.0610 0.6712 0.081 Uiso 1 1 calc R
C4 C 0.7663(3) -0.0357(3) 0.5796(4) 0.067(2) Uani 1 1 d .
H4A H 0.7431 -0.0626 0.5732 0.080 Uiso 1 1 calc R
C5 C 0.7539(2) -0.0001(3) 0.5298(4) 0.0603(18) Uani 1 1 d .
H5A H 0.7234 -0.0031 0.4889 0.072 Uiso 1 1 calc R
C6 C 0.7871(2) 0.0423(2) 0.5395(3) 0.0477(15) Uani 1 1 d .
C7 C 0.8310(2) 0.4558(2) 0.7229(3) 0.0404(13) Uani 1 1 d .
C8 C 0.7851(2) 0.4562(3) 0.7380(4) 0.0577(17) Uani 1 1 d .
C9 C 0.7528(3) 0.4993(4) 0.7186(5) 0.079(2) Uani 1 1 d .
H9A H 0.7232 0.5014 0.7303 0.095 Uiso 1 1 calc R
C10 C 0.7635(3) 0.5362(4) 0.6849(5) 0.085(3) Uani 1 1 d .
H10A H 0.7401 0.5632 0.6710 0.102 Uiso 1 1 calc R
C11 C 0.8082(4) 0.5371(3) 0.6687(5) 0.085(3) Uani 1 1 d .
H11A H 0.8150 0.5646 0.6452 0.102 Uiso 1 1 calc R
C12 C 0.8426(3) 0.4966(2) 0.6881(4) 0.066(2) Uani 1 1 d .
H12A H 0.8730 0.4965 0.6782 0.079 Uiso 1 1 calc R
C13 C 1.16388(17) 0.31477(18) 1.0949(2) 0.0449(14) Uani 1 1 d G
C14 C 1.2088(2) 0.3422(2) 1.1016(3) 0.105(4) Uani 1 1 d G
H14A H 1.2159 0.3497 1.0616 0.126 Uiso 1 1 calc R
C15 C 1.24331(19) 0.3585(2) 1.1681(4) 0.162(7) Uani 1 1 d G
H15A H 1.2734 0.3768 1.1725 0.194 Uiso 1 1 calc R
C16 C 1.2328(3) 0.3472(3) 1.2278(3) 0.143(6) Uani 1 1 d G
H16A H 1.2559 0.3581 1.2723 0.171 Uiso 1 1 calc R
C17 C 1.1879(4) 0.3198(3) 1.2211(2) 0.144(5) Uani 1 1 d GU
H17A H 1.1809 0.3123 1.2611 0.173 Uiso 1 1 calc R
C18 C 1.1534(3) 0.3035(3) 1.1547(3) 0.108(4) Uani 1 1 d GU
C19 C 0.8430(6) 0.2401(4) 0.6604(8) 0.140(5) Uani 1 1 d .
H19A H 0.8733 0.2443 0.6480 0.210 Uiso 1 1 calc R
H19B H 0.8213 0.2133 0.6327 0.210 Uiso 1 1 calc R
H19C H 0.8548 0.2320 0.7099 0.210 Uiso 1 1 calc R
C20 C 0.7690(5) 0.2934(6) 0.6613(9) 0.180(7) Uani 1 1 d .
H20A H 0.7601 0.3279 0.6483 0.271 Uiso 1 1 calc R
H20B H 0.7758 0.2889 0.7106 0.271 Uiso 1 1 calc R
H20C H 0.7401 0.2722 0.6334 0.271 Uiso 1 1 calc R
C21 C 0.8932(4) 0.4804(3) 0.9720(6) 0.107(4) Uani 1 1 d .
H21A H 0.9223 0.4684 1.0129 0.160 Uiso 1 1 calc R
H21B H 0.8837 0.4553 0.9353 0.160 Uiso 1 1 calc R
H21C H 0.8634 0.4871 0.9844 0.160 Uiso 1 1 calc R
C22 C 0.8675(4) 0.5495(4) 0.8811(5) 0.114(4) Uani 1 1 d .
H22A H 0.8810 0.5798 0.8685 0.172 Uiso 1 1 calc R
H22B H 0.8365 0.5573 0.8904 0.172 Uiso 1 1 calc R
H22C H 0.8585 0.5259 0.8427 0.172 Uiso 1 1 calc R
C23 C 0.8990(5) 0.9496(5) 0.8530(6) 0.166(6) Uani 1 1 d .
H23A H 0.9243 0.9257 0.8498 0.249 Uiso 1 1 calc R
H23B H 0.8974 0.9780 0.8232 0.249 Uiso 1 1 calc R
H23C H 0.8647 0.9340 0.8379 0.249 Uiso 1 1 calc R
C24 C 0.8869(5) 1.0026(6) 0.9486(6) 0.177(7) Uani 1 1 d .
H24A H 0.9044 1.0075 0.9988 0.266 Uiso 1 1 calc R
H24B H 0.8514 0.9909 0.9379 0.266 Uiso 1 1 calc R
H24C H 0.8858 1.0339 0.9245 0.266 Uiso 1 1 calc R
C25 C 0.8291(2) 0.1899(3) 0.9182(3) 0.0502(15) Uani 1 1 d .
C26 C 0.8375(4) 0.1425(4) 0.9493(6) 0.109(3) Uani 1 1 d .
H26A H 0.8669 0.1237 0.9516 0.130 Uiso 1 1 calc R
C27 C 0.8028(5) 0.1231(5) 0.9765(7) 0.139(5) Uani 1 1 d .
H27A H 0.8085 0.0916 0.9981 0.166 Uiso 1 1 calc R
C28 C 0.7581(6) 0.1523(6) 0.9708(9) 0.155(6) Uani 1 1 d .
H28A H 0.7372 0.1423 0.9951 0.186 Uiso 1 1 calc R
C29 C 0.7457(5) 0.1924(7) 0.9328(9) 0.175(7) Uani 1 1 d .
H29A H 0.7125 0.2068 0.9222 0.209 Uiso 1 1 calc R
C30 C 0.7823(4) 0.2159(4) 0.9057(6) 0.106(3) Uani 1 1 d .
N1 N 0.7739(2) 0.0769(3) 0.4882(3) 0.084(2) Uani 1 1 d .
H1A H 0.7939 0.1027 0.4924 0.101 Uiso 1 1 calc R
H1B H 0.7453 0.0735 0.4510 0.101 Uiso 1 1 calc R
N2 N 0.7725(3) 0.4173(4) 0.7732(5) 0.127(4) Uani 1 1 d .
H2B H 0.7931 0.3916 0.7867 0.153 Uiso 1 1 calc R
H2C H 0.7440 0.4187 0.7816 0.153 Uiso 1 1 calc R
N3 N 1.1178(6) 0.2734(6) 1.1559(7) 0.228(7) Uani 1 1 d U
H3B H 1.1166 0.2646 1.1957 0.273 Uiso 1 1 calc R
H3C H 1.0950 0.2616 1.1169 0.273 Uiso 1 1 calc R
N4 N 0.8169(5) 0.2797(4) 0.6482(11) 0.244(9) Uani 1 1 d .
H4B H 0.8080 0.2853 0.6016 0.293 Uiso 1 1 calc R
H4C H 0.8407 0.3037 0.6707 0.293 Uiso 1 1 calc R
N5 N 0.9090(2) 0.5271(2) 0.9462(3) 0.0638(16) Uani 1 1 d .
H5B H 0.9380 0.5206 0.9369 0.077 Uiso 1 1 calc R
H5C H 0.9181 0.5501 0.9811 0.077 Uiso 1 1 calc R
N6 N 0.9149(4) 0.9664(3) 0.9258(4) 0.111(3) Uani 1 1 d .
H6A H 0.9170 0.9385 0.9519 0.133 Uiso 1 1 calc R
H6B H 0.9482 0.9781 0.9389 0.133 Uiso 1 1 calc R
N7 N 0.7695(4) 0.2601(4) 0.8695(8) 0.174(6) Uani 1 1 d .
H7A H 0.7909 0.2734 0.8528 0.209 Uiso 1 1 calc R
H7B H 0.7400 0.2747 0.8632 0.209 Uiso 1 1 calc R
C33 C 0.8912(19) 0.2493(15) 0.078(3) 0.492(18) Uani 1 1 d DU
H33A H 0.8579 0.2656 0.0524 0.738 Uiso 1 1 calc R
H33B H 0.8870 0.2250 0.1098 0.738 Uiso 1 1 calc R
H33C H 0.9029 0.2327 0.0445 0.738 Uiso 1 1 calc R
N9 N 0.9295(18) 0.2859(13) 0.117(2) 0.490(16) Uani 1 1 d DU
H9B H 0.9215 0.2987 0.1521 0.588 Uiso 1 1 calc R
H9C H 0.9307 0.3113 0.0880 0.588 Uiso 1 1 calc R
C34 C 0.9808(17) 0.2586(16) 0.145(3) 0.487(18) Uani 1 1 d DU
H34A H 1.0073 0.2797 0.1782 0.730 Uiso 1 1 calc R
H34B H 0.9914 0.2501 0.1066 0.730 Uiso 1 1 calc R
H34C H 0.9769 0.2284 0.1682 0.730 Uiso 1 1 calc R
O29 O 0.0000 0.2478(11) 0.7500 0.43(2) Uani 1 2 d S

loop_
_atom_site_aniso_label
_atom_site_aniso_U_11
_atom_site_aniso_U_22
_atom_site_aniso_U_33
_atom_site_aniso_U_23
_atom_site_aniso_U_13
_atom_site_aniso_U_12
As1 0.0248(3) 0.0283(3) 0.0287(3) 0.0014(2) 0.0042(2) 0.0009(2)
As2 0.0292(3) 0.0274(3) 0.0378(3) -0.0026(2) 0.0095(2) -0.0026(2)
As3 0.0225(3) 0.0280(3) 0.0355(3) -0.0019(2) 0.0069(2) 0.0001(2)
As4 0.0259(3) 0.0236(3) 0.0359(3) -0.0010(2) 0.0073(2) -0.0017(2)
V1 0.0310(5) 0.0315(5) 0.0284(5) 0.0018(4) 0.0081(4) -0.0048(4)
V2 0.0275(5) 0.0302(5) 0.0328(5) -0.0082(4) 0.0085(4) -0.0028(4)
V3 0.0271(5) 0.0261(5) 0.0263(4) 0.0005(3) 0.0018(4) -0.0017(4)
V4 0.0263(5) 0.0235(4) 0.0288(4) 0.0037(3) 0.0029(4) -0.0024(3)
V5 0.0220(4) 0.0261(4) 0.0309(5) 0.0002(3) 0.0040(4) -0.0032(3)
V6 0.0203(4) 0.0248(4) 0.0372(5) -0.0011(4) 0.0055(4) -0.0007(3)
V7 0.0236(5) 0.0221(4) 0.0417(5) -0.0069(4) 0.0087(4) -0.0008(3)
V8 0.0244(5) 0.0287(5) 0.0381(5) -0.0044(4) 0.0112(4) -0.0011(4)
O1 0.0243(19) 0.035(2) 0.0340(19) -0.0028(15) 0.0022(16) -0.0032(15)
O2 0.036(2) 0.034(2) 0.042(2) -0.0038(17) 0.0048(18) 0.0049(17)
O3 0.038(2) 0.033(2) 0.042(2) -0.0053(16) 0.0089(18) -0.0017(16)
O4 0.0266(19) 0.037(2) 0.034(2) 0.0006(16) 0.0017(16) 0.0047(15)
O5 0.0288(19) 0.0287(18) 0.0318(18) -0.0044(15) 0.0052(16) -0.0054(15)
O6 0.0268(19) 0.036(2) 0.046(2) -0.0045(17) 0.0105(17) -0.0056(16)
O7 0.041(2) 0.0221(18) 0.055(2) -0.0005(16) 0.019(2) 0.0001(16)
O8 0.038(2) 0.0240(19) 0.050(2) -0.0041(16) 0.0023(19) -0.0027(16)
O9 0.039(2) 0.0308(19) 0.0316(19) -0.0023(16) 0.0060(17) 0.0044(16)
O10 0.029(2) 0.043(2) 0.036(2) 0.0089(16) 0.0083(17) 0.0046(16)
O11 0.038(2) 0.039(2) 0.036(2) 0.0150(16) 0.0085(18) 0.0102(17)
O12 0.032(2) 0.036(2) 0.043(2) -0.0007(17) 0.0106(17) -0.0046(16)
O13 0.031(2) 0.040(2) 0.045(2) 0.0035(17) 0.0059(18) -0.0081(17)
O14 0.0205(18) 0.039(2) 0.044(2) -0.0006(16) 0.0041(16) -0.0062(15)
O15 0.0255(19) 0.0303(19) 0.042(2) -0.0030(16) 0.0084(16) -0.0030(15)
O16 0.0274(19) 0.0266(18) 0.0351(19) -0.0030(14) 0.0077(16) 0.0002(14)
O17 0.0233(19) 0.037(2) 0.044(2) 0.0045(16) 0.0079(17) 0.0046(15)
O18 0.046(2) 0.031(2) 0.054(2) 0.0086(17) 0.024(2) 0.0096(17)
O19 0.030(2) 0.0281(19) 0.051(2) 0.0011(16) 0.0136(18) -0.0025(15)
O20 0.034(2) 0.0287(19) 0.047(2) -0.0037(16) 0.0171(18) -0.0059(16)
O21 0.041(2) 0.052(2) 0.039(2) 0.0064(19) -0.0001(19) 0.0017(19)
O22 0.044(2) 0.031(2) 0.042(2) 0.0089(17) 0.0033(19) -0.0060(17)
O23 0.062(3) 0.053(3) 0.038(2) 0.0057(19) 0.017(2) -0.010(2)
O24 0.032(2) 0.037(2) 0.058(3) 0.0018(18) 0.0127(19) -0.0127(17)
O25 0.037(2) 0.056(3) 0.065(3) -0.013(2) 0.027(2) -0.0007(19)
O26 0.056(3) 0.055(3) 0.047(2) -0.014(2) 0.022(2) -0.001(2)
O27 0.047(2) 0.028(2) 0.068(3) -0.0191(19) 0.024(2) -0.0022(18)
O28 0.032(2) 0.041(2) 0.054(2) -0.0045(18) 0.0037(19) -0.0081(17)
C1 0.031(3) 0.034(3) 0.044(3) -0.008(2) 0.010(3) 0.000(2)
C2 0.062(4) 0.043(4) 0.053(4) -0.005(3) 0.012(3) -0.013(3)
C3 0.075(5) 0.053(4) 0.073(5) -0.001(4) 0.027(4) -0.015(4)
C4 0.067(5) 0.042(4) 0.090(6) -0.018(4) 0.029(5) -0.008(3)
C5 0.039(4) 0.056(4) 0.077(5) -0.016(4) 0.013(3) -0.013(3)
C6 0.034(3) 0.042(3) 0.063(4) -0.002(3) 0.014(3) 0.003(3)
C7 0.034(3) 0.037(3) 0.045(3) -0.007(3) 0.009(3) 0.010(2)
C8 0.032(3) 0.068(5) 0.068(4) -0.003(4) 0.014(3) 0.009(3)
C9 0.041(4) 0.101(7) 0.091(6) 0.001(5) 0.020(4) 0.026(4)
C10 0.066(6) 0.075(6) 0.088(6) -0.011(5) 0.002(5) 0.036(5)
C11 0.106(7) 0.049(4) 0.091(6) 0.008(4) 0.027(6) 0.018(5)
C12 0.065(5) 0.043(4) 0.087(5) 0.008(4) 0.028(4) 0.016(3)
C13 0.031(3) 0.046(4) 0.045(3) -0.013(3) 0.001(3) -0.001(3)
C14 0.060(5) 0.061(5) 0.132(8) -0.046(5) -0.032(5) 0.003(4)
C15 0.048(6) 0.111(9) 0.236(17) -0.061(10) -0.045(8) -0.006(5)
C16 0.129(11) 0.117(10) 0.119(10) -0.045(8) -0.022(8) 0.040(8)
C17 0.173(9) 0.167(9) 0.082(6) -0.017(6) 0.036(6) 0.010(7)
C18 0.114(8) 0.144(9) 0.059(5) -0.035(6) 0.026(5) -0.060(7)
C19 0.183(14) 0.064(6) 0.186(13) 0.040(7) 0.085(11) 0.032(8)
C20 0.097(10) 0.181(15) 0.224(17) -0.043(12) 0.019(11) -0.047(10)
C21 0.086(7) 0.052(5) 0.188(11) -0.047(6) 0.058(7) -0.027(5)
C22 0.073(6) 0.137(9) 0.087(6) -0.039(6) -0.021(5) 0.022(6)
C23 0.187(13) 0.152(11) 0.082(8) 0.059(8) -0.032(8) -0.029(10)
C24 0.203(14) 0.217(15) 0.106(9) 0.086(9) 0.054(9) 0.173(13)
C25 0.042(4) 0.053(4) 0.059(4) 0.004(3) 0.023(3) -0.005(3)
C26 0.110(8) 0.108(8) 0.132(9) 0.012(7) 0.072(7) -0.021(6)
C27 0.138(11) 0.133(10) 0.167(12) 0.051(9) 0.083(10) -0.017(9)
C28 0.173(14) 0.145(12) 0.216(15) 0.059(11) 0.151(13) 0.010(10)
C29 0.087(9) 0.215(17) 0.260(19) 0.044(15) 0.110(12) -0.003(10)
C30 0.074(7) 0.094(7) 0.160(10) 0.015(7) 0.058(7) -0.005(5)
N1 0.059(4) 0.081(5) 0.073(4) 0.010(4) -0.019(3) -0.017(3)
N2 0.081(6) 0.146(8) 0.188(9) 0.078(7) 0.090(6) 0.056(5)
N3 0.211(15) 0.320(18) 0.110(9) 0.012(10) 0.015(9) -0.091(13)
N4 0.141(10) 0.094(8) 0.56(3) -0.030(13) 0.208(16) -0.031(7)
N5 0.045(3) 0.056(4) 0.080(4) -0.034(3) 0.014(3) 0.006(3)
N6 0.147(8) 0.078(5) 0.083(5) 0.015(4) 0.017(5) -0.051(5)
N7 0.087(7) 0.112(8) 0.340(19) 0.052(10) 0.100(10) 0.017(6)
C33 0.489(19) 0.50(2) 0.49(2) -0.002(10) 0.193(11) -0.005(10)
N9 0.50(3) 0.51(3) 0.48(3) -0.02(2) 0.20(3) -0.003(15)
C34 0.491(19) 0.50(2) 0.48(2) 0.001(10) 0.197(11) -0.005(10)
O29 0.017(7) 0.57(5) 0.59(5) 0.000 -0.007(14) 0.000

loop_
_atom_type_symbol
_atom_type_description
_atom_type_scat_dispersion_real
_atom_type_scat_dispersion_imag
_atom_type_scat_source
C C 0.0033 0.0016 'International Tables Vol C Tables 4.2.6.8 and 6.1.1.4'
H H 0.0000 0.0000 'International Tables Vol C Tables 4.2.6.8 and 6.1.1.4'
N N 0.0061 0.0033 'International Tables Vol C Tables 4.2.6.8 and 6.1.1.4'
O O 0.0106 0.0060 'International Tables Vol C Tables 4.2.6.8 and 6.1.1.4'
V V 0.3005 0.5294 'International Tables Vol C Tables 4.2.6.8 and 6.1.1.4'
As As 0.0499 2.0058 'International Tables Vol C Tables 4.2.6.8 and 6.1.1.4'

loop_
_geom_angle_atom_site_label_1
_geom_angle_atom_site_label_2
_geom_angle_atom_site_label_3
_geom_angle
_geom_angle_site_symmetry_1
_geom_angle_site_symmetry_3
O11 As1 O9 107.10(17) . .
O11 As1 O10 114.26(17) . .
O9 As1 O10 107.01(18) . .
O11 As1 C1 111.3(2) . .
O9 As1 C1 109.3(2) . .
O10 As1 C1 107.7(2) . .
O2 As2 O8 106.40(18) . .
O2 As2 O3 112.64(18) . .
O8 As2 O3 108.88(17) . .
O2 As2 C25 110.7(2) . .
O8 As2 C25 110.4(3) . .
O3 As2 C25 107.8(2) . .
O13 As3 O20 105.83(17) . .
O13 As3 O14 114.55(18) . .
O20 As3 O14 107.44(18) . .
O13 As3 C7 111.7(2) . .
O20 As3 C7 109.1(2) . .
O14 As3 C7 108.1(2) . .
O18 As4 O7 105.98(18) . .
O18 As4 O19 112.73(18) . .
O7 As4 O19 108.22(17) . .
O18 As4 C13 109.1(2) . .
O7 As4 C13 112.2(2) . .
O19 As4 C13 108.7(2) . .
O23 V1 O1 107.56(18) . .
O23 V1 O5 110.09(19) . .
O1 V1 O5 83.51(14) . .
O23 V1 O3 108.4(2) . .
O1 V1 O3 90.58(15) . .
O5 V1 O3 141.07(15) . .
O23 V1 O6 106.62(19) . .
O1 V1 O6 144.97(15) . .
O5 V1 O6 77.80(14) . .
O3 V1 O6 85.87(15) . .
O23 V1 V4 110.49(16) . .
O1 V1 V4 42.02(11) . .
O5 V1 V4 42.00(10) . .
O3 V1 V4 125.58(11) . .
O6 V1 V4 116.67(11) . .
O23 V1 V3 115.14(16) . .
O1 V1 V3 115.69(11) . .
O5 V1 V3 38.22(10) . .
O3 V1 V3 116.67(11) . .
O6 V1 V3 39.61(10) . .
V4 V1 V3 78.11(3) . .
O26 V2 O15 112.80(19) . .
O26 V2 O16 105.15(18) . .
O15 V2 O16 83.04(14) . .
O26 V2 O19 111.3(2) . .
O15 V2 O19 135.56(16) . .
O16 V2 O19 91.15(14) . .
O26 V2 O12 105.23(19) . .
O15 V2 O12 77.56(15) . .
O16 V2 O12 148.45(15) . .
O19 V2 O12 85.70(15) . .
O26 V2 V7 110.92(16) . .
O15 V2 V7 41.23(10) . .
O16 V2 V7 42.27(10) . .
O19 V2 V7 123.51(11) . .
O12 V2 V7 116.82(11) . .
O26 V2 V8 115.42(16) . .
O15 V2 V8 37.75(10) . .
O16 V2 V8 116.73(10) . .
O19 V2 V8 114.42(11) . .
O12 V2 V8 39.82(11) . .
V7 V2 V8 77.72(3) . .
O21 V3 O5 106.74(18) . .
O21 V3 O11 104.09(19) . 2_756
O5 V3 O11 90.21(15) . 2_756
O21 V3 O7 107.13(19) . .
O5 V3 O7 145.95(16) . .
O11 V3 O7 84.90(16) 2_756 .
O21 V3 O6 106.61(19) . .
O5 V3 O6 77.99(15) . .
O11 V3 O6 149.12(16) 2_756 .
O7 V3 O6 89.18(15) . .
O21 V3 V1 112.93(16) . .
O5 V3 V1 38.38(10) . .
O11 V3 V1 122.42(11) 2_756 .
O7 V3 V1 121.30(11) . .
O6 V3 V1 39.64(10) . .
O22 V4 O5 105.81(17) . .
O22 V4 O1 110.13(18) . .
O5 V4 O1 83.67(14) . .
O22 V4 O10 109.92(19) . 2_756
O5 V4 O10 91.24(15) . 2_756
O1 V4 O10 139.49(16) . 2_756
O22 V4 O4 105.14(17) . .
O5 V4 O4 147.79(15) . .
O1 V4 O4 77.56(14) . .
O10 V4 O4 86.48(15) 2_756 .
O22 V4 V1 109.33(15) . .
O5 V4 V1 42.51(10) . .
O1 V4 V1 41.68(10) . .
O10 V4 V1 125.78(11) 2_756 .
O4 V4 V1 117.04(11) . .
O22 V4 V5 114.23(14) . .
O5 V4 V5 117.03(11) . .
O1 V4 V5 38.27(10) . .
O10 V4 V5 116.10(11) 2_756 .
O4 V4 V5 39.33(10) . .
V1 V4 V5 78.39(3) . .
O24 V5 O2 107.37(18) . .
O24 V5 O1 105.88(18) . .
O2 V5 O1 89.60(15) . .
O24 V5 O9 107.70(18) . .
O2 V5 O9 84.50(15) . .
O1 V5 O9 146.15(15) . .
O24 V5 O4 107.21(18) . .
O2 V5 O4 145.19(16) . .
O1 V5 O4 77.30(15) . .
O9 V5 O4 88.79(15) . .
O24 V5 V4 112.71(15) . .
O2 V5 V4 119.95(11) . .
O1 V5 V4 37.88(10) . .
O9 V5 V4 121.02(11) . .
O4 V5 V4 39.46(10) . .
O28 V6 O16 104.32(18) . .
O28 V6 O17 108.08(18) . .
O16 V6 O17 77.35(15) . .
O28 V6 O18 107.19(19) . .
O16 V6 O18 91.32(15) . .
O17 V6 O18 144.61(16) . .
O28 V6 O20 105.98(19) . 2_756
O16 V6 O20 149.45(15) . 2_756
O17 V6 O20 89.56(15) . 2_756
O18 V6 O20 83.52(15) . 2_756
O28 V6 V7 113.14(15) . .
O16 V6 V7 38.40(10) . .
O17 V6 V7 39.05(11) . .
O18 V6 V7 120.75(12) . .
O20 V6 V7 122.14(11) 2_756 .
O27 V7 O15 107.82(18) . .
O27 V7 O16 108.88(18) . .
O15 V7 O16 83.42(14) . .
O27 V7 O14 108.55(19) . .
O15 V7 O14 91.15(15) . .
O16 V7 O14 142.03(15) . .
O27 V7 O17 106.60(18) . .
O15 V7 O17 144.40(15) . .
O16 V7 O17 77.16(14) . .
O14 V7 O17 86.37(15) . .
O27 V7 V2 110.07(16) . .
O15 V7 V2 41.55(11) . .
O16 V7 V2 42.33(10) . .
O14 V7 V2 125.97(11) . .
O17 V7 V2 116.17(11) . .
O27 V7 V6 115.16(14) . .
O15 V7 V6 115.09(11) . .
O16 V7 V6 38.39(10) . .
O14 V7 V6 116.39(11) . .
O17 V7 V6 38.88(10) . .
V2 V7 V6 78.19(3) . .
O25 V8 O15 109.17(19) . .
O25 V8 O8 107.31(19) . .
O15 V8 O8 143.42(16) . .
O25 V8 O12 105.71(19) . .
O15 V8 O12 78.04(15) . .
O8 V8 O12 89.65(15) . .
O25 V8 O13 104.0(2) . .
O15 V8 O13 90.40(15) . .
O8 V8 O13 83.44(16) . .
O12 V8 O13 150.18(16) . .
O25 V8 V2 113.41(16) . .
O15 V8 V2 37.90(11) . .
O8 V8 V2 121.24(12) . .
O12 V8 V2 40.15(10) . .
O13 V8 V2 122.94(11) . .
V1 O1 V4 96.30(15) . .
V1 O1 V5 151.2(2) . .
V4 O1 V5 103.85(16) . .
As2 O2 V5 132.4(2) . .
As2 O3 V1 131.1(2) . .
V5 O4 V4 101.22(16) . .
V4 O5 V3 149.5(2) . .
V4 O5 V1 95.49(15) . .
V3 O5 V1 103.40(15) . .
V3 O6 V1 100.74(16) . .
As4 O7 V3 137.6(2) . .
As2 O8 V8 138.0(2) . .
As1 O9 V5 133.6(2) . .
As1 O10 V4 134.5(2) . 2_756
As1 O11 V3 136.0(2) . 2_756
V8 O12 V2 100.03(16) . .
As3 O13 V8 134.9(2) . .
As3 O14 V7 133.9(2) . .
V7 O15 V8 151.5(2) . .
V7 O15 V2 97.22(15) . .
V8 O15 V2 104.35(16) . .
V6 O16 V7 103.20(16) . .
V6 O16 V2 147.89(18) . .
V7 O16 V2 95.39(15) . .
V6 O17 V7 102.07(16) . .
As4 O18 V6 130.8(2) . .
As4 O19 V2 130.17(19) . .
As3 O20 V6 132.25(19) . 2_756
C6 C1 C2 119.4(5) . .
C6 C1 As1 125.1(4) . .
C2 C1 As1 115.4(4) . .
C3 C2 C1 121.3(7) . .
C2 C3 C4 118.7(7) . .
C5 C4 C3 122.9(7) . .
C4 C5 C6 119.9(7) . .
N1 C6 C1 124.0(6) . .
N1 C6 C5 118.3(6) . .
C1 C6 C5 117.7(6) . .
C12 C7 C8 120.2(6) . .
C12 C7 As3 116.3(4) . .
C8 C7 As3 123.5(5) . .
N2 C8 C7 122.3(6) . .
N2 C8 C9 120.1(7) . .
C7 C8 C9 117.5(7) . .
C10 C9 C8 121.4(8) . .
C9 C10 C11 122.8(8) . .
C10 C11 C12 118.9(8) . .
C11 C12 C7 119.1(7) . .
C14 C13 C18 120.0 . .
C14 C13 As4 120.5(3) . .
C18 C13 As4 119.5(3) . .
C13 C14 C15 120.0 . .
C16 C15 C14 120.0 . .
C17 C16 C15 120.0 . .
C18 C17 C16 120.0 . .
N3 C18 C17 114.4(7) . .
N3 C18 C13 124.9(8) . .
C17 C18 C13 120.0 . .
C30 C25 C26 121.0(7) . .
C30 C25 As2 123.0(6) . .
C26 C25 As2 115.1(6) . .
C27 C26 C25 120.4(11) . .
C26 C27 C28 118.1(11) . .
C29 C28 C27 121.5(12) . .
C28 C29 C30 121.7(13) . .
N7 C30 C25 123.8(9) . .
N7 C30 C29 120.4(11) . .
C25 C30 C29 115.8(10) . .
C19 N4 C20 130.7(14) . .
C21 N5 C22 115.2(7) . .
C24 N6 C23 124.0(10) . .
C33 N9 C34 105(4) . .

loop_
_geom_bond_atom_site_label_1
_geom_bond_atom_site_label_2
_geom_bond_distance
_geom_bond_site_symmetry_2
As1 O11 1.668(3) .
As1 O9 1.673(3) .
As1 O10 1.678(3) .
As1 C1 1.905(5) .
As2 O2 1.667(4) .
As2 O8 1.683(4) .
As2 O3 1.696(4) .
As2 C25 1.875(6) .
As3 O13 1.666(4) .
As3 O20 1.680(4) .
As3 O14 1.680(3) .
As3 C7 1.890(5) .
As4 O18 1.660(4) .
As4 O7 1.670(3) .
As4 O19 1.689(3) .
As4 C13 1.877(4) .
V1 O23 1.603(4) .
V1 O1 1.914(3) .
V1 O5 1.942(4) .
V1 O3 1.964(4) .
V1 O6 1.976(4) .
V1 V4 2.8611(12) .
V1 V3 3.0429(13) .
V2 O26 1.596(4) .
V2 O15 1.922(4) .
V2 O16 1.944(3) .
V2 O19 1.952(4) .
V2 O12 1.984(4) .
V2 V7 2.8742(13) .
V2 V8 3.0306(12) .
V3 O21 1.582(4) .
V3 O5 1.935(3) .
V3 O11 1.960(4) 2_756
V3 O7 1.967(4) .
V3 O6 1.975(4) .
V4 O22 1.608(3) .
V4 O5 1.923(3) .
V4 O1 1.927(4) .
V4 O10 1.953(4) 2_756
V4 O4 1.974(3) .
V4 V5 3.0465(12) .
V5 O24 1.586(3) .
V5 O2 1.943(4) .
V5 O1 1.943(3) .
V5 O9 1.968(4) .
V5 O4 1.968(3) .
V6 O28 1.591(4) .
V6 O16 1.942(3) .
V6 O17 1.953(3) .
V6 O18 1.958(4) .
V6 O20 1.969(4) 2_756
V6 V7 3.0435(12) .
V7 O27 1.609(3) .
V7 O15 1.909(3) .
V7 O16 1.942(3) .
V7 O14 1.953(4) .
V7 O17 1.961(4) .
V8 O25 1.589(4) .
V8 O15 1.915(3) .
V8 O8 1.955(4) .
V8 O12 1.971(4) .
V8 O13 1.972(4) .
O10 V4 1.953(4) 2_756
O11 V3 1.960(4) 2_756
O20 V6 1.969(4) 2_756
C1 C6 1.378(8) .
C1 C2 1.399(8) .
C2 C3 1.343(9) .
C3 C4 1.349(10) .
C4 C5 1.335(10) .
C5 C6 1.411(8) .
C6 N1 1.336(8) .
C7 C12 1.399(9) .
C7 C8 1.401(8) .
C8 N2 1.376(10) .
C8 C9 1.408(10) .
C9 C10 1.293(12) .
C10 C11 1.383(12) .
C11 C12 1.384(10) .
C13 C14 1.3900 .
C13 C18 1.3900 .
C14 C15 1.3900 .
C15 C16 1.3900 .
C16 C17 1.3900 .
C17 C18 1.3900 .
C18 N3 1.268(14) .
C19 N4 1.243(13) .
C20 N4 1.479(16) .
C21 N5 1.476(10) .
C22 N5 1.499(10) .
C23 N6 1.448(13) .
C24 N6 1.417(13) .
C25 C30 1.388(11) .
C25 C26 1.389(11) .
C26 C27 1.372(13) .
C27 C28 1.415(16) .
C28 C29 1.284(18) .
C29 C30 1.457(14) .
C30 N7 1.360(13) .
C33 N9 1.425(19) .
N9 C34 1.486(19) .

loop_
_platon_squeeze_void_nr
_platon_squeeze_void_average_x
_platon_squeeze_void_average_y
_platon_squeeze_void_average_z
_platon_squeeze_void_volume
_platon_squeeze_void_count_electrons
_platon_squeeze_void_content
1 0.000 0.130 0.250 290 92 ' '
2 0.500 0.097 0.750 214 57 ' '
3 0.250 0.250 0.000 31 4 ' '
4 0.750 0.250 0.500 31 4 ' '
5 0.500 0.370 0.750 290 92 ' '
6 0.000 0.403 0.250 214 57 ' '
7 0.000 0.597 0.750 214 57 ' '
8 0.500 0.630 0.250 290 92 ' '
9 0.250 0.750 0.500 31 4 ' '
10 0.750 0.750 0.000 31 4 ' '
11 0.000 0.870 0.750 290 92 ' '
12 0.500 0.903 0.250 214 57 ' '
